data_7228354
loop_
_publ_author_name
'liu, feng'
'huang, hong'
'gao, wei'
'Zhang, Xiumei'
'liu, jie ping'

_publ_section_title
;
 3D Ln-MOFs containing pentanuclear clusters exhibiting magnetic
 refrigeration and slow magnetic relaxation
;
_journal_name_full CrystEngComm
_journal_paper_doi 10.1039/C7CE00698E
_journal_year 2017
_chemical_formula_sum 'C37 H56.5 Dy5 N14.5 O30'
_chemical_formula_weight 1996.97
_chemical_name_systematic
; 
 ? 
;
_space_group_IT_number 12
_symmetry_cell_setting monoclinic
_symmetry_space_group_name_Hall '-C 2y'
_symmetry_space_group_name_H-M 'C 1 2/m 1'
_atom_sites_solution_hydrogens geom
_atom_sites_solution_primary direct
_atom_sites_solution_secondary difmap
_audit_creation_method SHELXL-97
_audit_update_record
;
2017-04-10 deposited with the CCDC.
2017-06-01 downloaded from the CCDC.
;
_cell_angle_alpha 90.00
_cell_angle_beta 109.205(4)
_cell_angle_gamma 90.00
_cell_formula_units_Z 4
_cell_length_a 23.221(3)
_cell_length_b 23.258(2)
_cell_length_c 11.0477(13)
_cell_measurement_reflns_used 9853
_cell_measurement_temperature 293(2)
_cell_measurement_theta_max 27.45
_cell_measurement_theta_min 2.82
_cell_volume 5634.5(11)
_computing_cell_refinement 'Bruker SMART'
_computing_data_collection 'Bruker SMART'
_computing_data_reduction 'Bruker SAINT'
_computing_molecular_graphics 'Bruker SHELXTL'
_computing_publication_material 'Bruker SHELXTL'
_computing_structure_refinement 'Bruker SHELXTL'
_computing_structure_solution 'Bruker SHELXTL'
_diffrn_ambient_temperature 293(2)
_diffrn_measured_fraction_theta_full 0.997
_diffrn_measured_fraction_theta_max 0.997
_diffrn_measurement_device_type 'CCD area detector'
_diffrn_measurement_method 'phi and omega scans'
_diffrn_radiation_monochromator graphite
_diffrn_radiation_source 'fine-focus sealed tube'
_diffrn_radiation_type MoK\a
_diffrn_radiation_wavelength 0.71073
_diffrn_reflns_av_R_equivalents 0.0356
_diffrn_reflns_av_sigmaI/netI 0.0234
_diffrn_reflns_limit_h_max 27
_diffrn_reflns_limit_h_min -27
_diffrn_reflns_limit_k_max 27
_diffrn_reflns_limit_k_min -27
_diffrn_reflns_limit_l_max 13
_diffrn_reflns_limit_l_min -12
_diffrn_reflns_number 30533
_diffrn_reflns_theta_full 25.02
_diffrn_reflns_theta_max 25.02
_diffrn_reflns_theta_min 2.82
_exptl_absorpt_coefficient_mu 6.653
_exptl_absorpt_correction_T_max 0.6181
_exptl_absorpt_correction_T_min 0.5559
_exptl_absorpt_correction_type multi-scan
_exptl_absorpt_process_details SADABS
_exptl_crystal_colour colorless
_exptl_crystal_density_diffrn 2.354
_exptl_crystal_density_method 'not measured'
_exptl_crystal_description block
_exptl_crystal_F_000 3800
_exptl_crystal_size_max 0.10
_exptl_crystal_size_mid 0.10
_exptl_crystal_size_min 0.08
_platon_squeeze_details
;
;
_refine_diff_density_max 1.837
_refine_diff_density_min -2.193
_refine_diff_density_rms 0.211
_refine_ls_extinction_method none
_refine_ls_goodness_of_fit_ref 1.065
_refine_ls_hydrogen_treatment mixed
_refine_ls_matrix_type full
_refine_ls_number_parameters 450
_refine_ls_number_reflns 5097
_refine_ls_number_restraints 2125
_refine_ls_restrained_S_all 0.965
_refine_ls_R_factor_all 0.0504
_refine_ls_R_factor_gt 0.0437
_refine_ls_shift/su_max 0.001
_refine_ls_shift/su_mean 0.000
_refine_ls_structure_factor_coef Fsqd
_refine_ls_weighting_details 'calc w=1/[\s^2^(Fo^2^)+(0.0373P)^2^+211.8984P] where P=(Fo^2^+2Fc^2^)/3'
_refine_ls_weighting_scheme calc
_refine_ls_wR_factor_gt 0.1069
_refine_ls_wR_factor_ref 0.1101
_reflns_number_gt 4453
_reflns_number_total 5097
_reflns_threshold_expression >2sigma(I)
_cod_data_source_file c7ce00698e2.cif
_cod_data_source_block s
_cod_original_sg_symbol_H-M C2/m
_cod_original_formula_sum 'C37 H56.50 Dy5 N14.50 O30'
_cod_database_code 7228354

loop_
_symmetry_equiv_pos_as_xyz
'x, y, z'
'-x, y, -z'
'x+1/2, y+1/2, z'
'-x+1/2, y+1/2, -z'
'-x, -y, -z'
'x, -y, z'
'-x+1/2, -y+1/2, -z'
'x+1/2, -y+1/2, z'

loop_
_atom_site_label
_atom_site_type_symbol
_atom_site_fract_x
_atom_site_fract_y
_atom_site_fract_z
_atom_site_U_iso_or_equiv
_atom_site_adp_type
_atom_site_occupancy
_atom_site_symmetry_multiplicity
_atom_site_calc_flag
_atom_site_refinement_flags
_atom_site_disorder_assembly
_atom_site_disorder_group
Dy1 Dy 0.24496(2) 0.364332(18) 0.47911(4) 0.03067(13) Uani 1 1 d U . .
Dy2 Dy 0.20793(3) 0.5000 0.62702(5) 0.02795(15) Uani 1 2 d SU . .
Dy3 Dy 0.18259(3) 0.5000 0.26632(5) 0.03030(15) Uani 1 2 d SU . .
Dy4 Dy 0.34156(2) 0.5000 0.49676(6) 0.02616(15) Uani 1 2 d SU . .
N1 N 0.1726(5) 0.1484(4) 1.0327(9) 0.054(2) Uani 1 1 d U . .
N2 N 0.1769(5) 0.0933(4) 0.9996(10) 0.056(2) Uani 1 1 d U . .
N3 N 0.1790(5) 0.0917(4) 0.8826(10) 0.058(2) Uani 1 1 d U . .
N4 N 0.1754(5) 0.1451(4) 0.8357(9) 0.055(2) Uani 1 1 d U . .
N5 N 0.4524(5) 0.1470(4) 0.4967(16) 0.097(3) Uani 1 1 d DU . .
N6 N 0.4718(5) 0.0933(4) 0.5049(19) 0.118(4) Uani 1 1 d DU . .
N7 N -0.0185(5) 0.5187(5) 0.1725(15) 0.049(3) Uani 0.50 1 d PDU . .
N8 N 0.4777(8) 0.5000 0.9081(15) 0.053(4) Uani 0.50 2 d SPDU . 1
O1 O 0.2031(4) 0.3371(3) 0.6347(8) 0.0594(17) Uani 1 1 d U A .
O2 O 0.1862(4) 0.4175(3) 0.7203(7) 0.0478(15) Uani 1 1 d U . .
O3 O 0.1937(7) 0.3382(6) 1.2648(13) 0.033(3) Uani 0.50 1 d PU . 1
O3' O 0.2258(11) 0.3195(10) 0.283(2) 0.080(5) Uani 0.50 1 d PU A 2
O4 O 0.1567(3) 0.4143(3) 1.1445(7) 0.0471(16) Uani 1 1 d U . .
O5 O 0.3431(3) 0.3360(3) 0.4820(7) 0.0403(14) Uani 1 1 d U A .
O6 O 0.3962(3) 0.4168(3) 0.5024(7) 0.0429(14) Uani 1 1 d U . .
O7 O 0.1755(3) 0.4406(3) 0.4396(6) 0.0324(12) Uani 1 1 d U . .
H7A H 0.1338 0.4267 0.4230 0.039 Uiso 1 1 calc R . .
O8 O 0.2892(3) 0.4414(2) 0.6073(6) 0.0304(12) Uani 1 1 d U . .
H8B H 0.3166 0.4288 0.6912 0.036 Uiso 1 1 calc R . .
O9 O 0.2686(3) 0.4393(3) 0.3559(6) 0.0305(12) Uani 1 1 d U . .
H9A H 0.2835 0.4237 0.2893 0.037 Uiso 1 1 calc R . .
O10 O 0.1405(5) 0.3218(5) 0.4116(11) 0.101(3) Uani 1 1 d U A .
O11 O 0.2415(8) 0.2539(8) 0.4671(13) 0.051(3) Uani 0.50 1 d PU . .
O12 O 0.3214(5) 0.3210(5) 0.7060(11) 0.093(3) Uani 1 1 d DU A .
H12A H 0.284(3) 0.322(9) 0.70(2) 0.139 Uiso 1 1 d D . .
O13 O 0.2802(6) 0.5000 0.8371(9) 0.053(3) Uani 1 2 d SDU . .
H13A H 0.252(4) 0.5000 0.870(13) 0.079 Uiso 1 2 d SD . .
H13C H 0.315(3) 0.5000 0.896(10) 0.079 Uiso 1 2 d SD . .
O14 O 0.1001(4) 0.5000 0.5696(10) 0.039(2) Uani 1 2 d SDU . .
H14A H 0.096(8) 0.5000 0.644(7) 0.058 Uiso 1 2 d SD . .
O15 O 0.2283(5) 0.5000 0.0950(10) 0.041(2) Uani 1 2 d SU A .
H15A H 0.243(11) 0.527(10) 0.09(2) 0.062 Uiso 0.50 1 d P . .
O16 O 0.3734(6) 0.5000 0.3065(12) 0.047(3) Uani 1 2 d SU . .
H16A H 0.371(12) 0.526(11) 0.27(3) 0.071 Uiso 0.50 1 d P . .
O17 O 0.0778(4) 0.5000 0.2207(10) 0.047(2) Uani 1 2 d SDU . .
O18 O 0.4025(7) 0.5000 0.7246(17) 0.045(3) Uani 0.50 2 d SPDU . 1
O19 O 0.4173(10) 0.5000 0.688(2) 0.045(3) Uani 0.50 2 d SPU . 2
C1 C 0.1910(6) 0.3646(5) 0.7208(10) 0.048(2) Uani 1 1 d U A .
C2 C 0.1744(9) 0.3626(7) 1.1599(16) 0.031(3) Uani 0.50 1 d PU . 1
C2' C 0.0996(12) 0.3418(10) 1.155(2) 0.055(3) Uani 0.50 1 d PU B 2
C3 C 0.1784(5) 0.3315(4) 0.8238(9) 0.0418(17) Uani 1 1 d U . .
C4 C 0.1727(5) 0.3611(5) 0.9294(10) 0.0428(19) Uani 1 1 d U A .
H4A H 0.1712 0.4011 0.9282 0.051 Uiso 1 1 calc R . .
C5 C 0.1692(6) 0.3316(5) 1.0354(11) 0.051(2) Uani 1 1 d U . .
C6 C 0.1674(6) 0.2725(5) 1.0328(11) 0.051(2) Uani 1 1 d U A .
H6A H 0.1645 0.2526 1.1037 0.062 Uiso 1 1 calc R . .
C7 C 0.1697(5) 0.2413(4) 0.9251(10) 0.0422(18) Uani 1 1 d U . .
C8 C 0.1762(5) 0.2717(4) 0.8230(10) 0.0434(18) Uani 1 1 d U A .
H8A H 0.1791 0.2518 0.7522 0.052 Uiso 1 1 calc R . .
C9 C 0.1712(5) 0.1785(4) 0.9309(9) 0.0409(19) Uani 1 1 d U A .
C10 C 0.3911(4) 0.3638(4) 0.4922(9) 0.0313(16) Uani 1 1 d U A .
C11 C 0.5000 0.3600(5) 0.5000 0.042(3) Uani 1 2 d SU . .
H11A H 0.5000 0.4000 0.5000 0.050 Uiso 1 2 calc SR . .
C12 C 0.4472(4) 0.3309(4) 0.4942(11) 0.0410(19) Uani 1 1 d U . .
C13 C 0.4469(5) 0.2717(4) 0.4928(13) 0.056(2) Uani 1 1 d U A .
H13B H 0.4115 0.2515 0.4871 0.067 Uiso 1 1 calc R . .
C14 C 0.5000 0.2426(6) 0.5000 0.061(3) Uani 1 2 d SU . .
C15 C 0.5000 0.1790(7) 0.5000 0.076(4) Uani 1 2 d SU . .
C16 C 0.0254(4) 0.4801(5) 0.1806(16) 0.044(3) Uani 0.50 1 d PDU . .
C17 C 0.0086(9) 0.4240(6) 0.227(2) 0.063(4) Uani 0.50 1 d PDU . .
C18 C -0.0830(5) 0.5000 0.1336(16) 0.054(3) Uani 1 2 d SDU . .
C19 C -0.0070(9) 0.5770(6) 0.131(3) 0.068(4) Uani 0.50 1 d PDU . .
C20 C 0.4574(7) 0.5000 0.7831(15) 0.037(4) Uani 0.50 2 d SPDU . 1
C21 C 0.5040(10) 0.5000 0.718(2) 0.050(6) Uani 0.50 2 d SPDU . 1
C22 C 0.4420(13) 0.5000 0.995(2) 0.050(5) Uani 0.50 2 d SPDU . 1

loop_
_atom_site_aniso_label
_atom_site_aniso_U_11
_atom_site_aniso_U_22
_atom_site_aniso_U_33
_atom_site_aniso_U_23
_atom_site_aniso_U_13
_atom_site_aniso_U_12
Dy1 0.0364(2) 0.0288(2) 0.0338(2) -0.01043(18) 0.02101(19) -0.01372(18)
Dy2 0.0416(3) 0.0258(3) 0.0203(3) 0.000 0.0154(2) 0.000
Dy3 0.0293(3) 0.0426(4) 0.0191(3) 0.000 0.0081(2) 0.000
Dy4 0.0219(3) 0.0161(3) 0.0396(3) 0.000 0.0089(2) 0.000
N1 0.079(5) 0.041(4) 0.051(4) 0.010(4) 0.036(4) 0.013(4)
N2 0.078(5) 0.040(4) 0.060(5) 0.011(4) 0.035(4) 0.007(4)
N3 0.087(5) 0.035(4) 0.059(5) 0.004(4) 0.033(4) 0.008(4)
N4 0.088(5) 0.041(4) 0.043(4) 0.002(3) 0.031(4) 0.005(4)
N5 0.050(5) 0.024(4) 0.190(8) 0.001(5) 0.002(6) -0.001(4)
N6 0.064(6) 0.038(5) 0.222(9) 0.003(7) 0.004(7) -0.003(5)
N7 0.044(6) 0.052(7) 0.048(6) 0.001(5) 0.009(6) 0.002(5)
N8 0.045(7) 0.044(7) 0.060(7) 0.000 0.003(6) 0.000
O1 0.090(4) 0.044(3) 0.055(3) 0.010(3) 0.040(3) 0.004(3)
O2 0.068(4) 0.034(3) 0.043(3) 0.006(3) 0.021(3) -0.005(3)
O3 0.044(5) 0.029(5) 0.027(5) -0.007(4) 0.012(4) 0.009(4)
O3' 0.109(10) 0.079(10) 0.059(9) -0.022(8) 0.038(8) -0.039(9)
O4 0.056(4) 0.047(4) 0.043(3) -0.010(3) 0.023(3) -0.004(3)
O5 0.036(3) 0.028(3) 0.059(3) 0.008(3) 0.019(3) 0.001(2)
O6 0.035(3) 0.025(3) 0.070(4) 0.000(3) 0.018(3) 0.003(2)
O7 0.033(3) 0.039(3) 0.030(3) -0.002(2) 0.015(2) -0.002(2)
O8 0.036(3) 0.024(2) 0.030(3) -0.001(2) 0.009(2) -0.002(2)
O9 0.032(3) 0.030(3) 0.036(3) -0.003(2) 0.019(2) 0.000(2)
O10 0.089(6) 0.092(6) 0.104(7) 0.012(6) 0.008(5) -0.030(5)
O11 0.061(5) 0.034(5) 0.053(5) 0.000(5) 0.011(5) 0.003(4)
O12 0.111(7) 0.087(6) 0.081(6) 0.015(5) 0.033(6) 0.021(6)
O13 0.081(7) 0.034(5) 0.028(5) 0.000 -0.002(5) 0.000
O14 0.036(5) 0.033(5) 0.056(6) 0.000 0.027(4) 0.000
O15 0.049(6) 0.047(6) 0.037(5) 0.000 0.026(5) 0.000
O16 0.058(6) 0.038(6) 0.054(6) 0.000 0.031(5) 0.000
O17 0.032(4) 0.048(4) 0.051(4) 0.000 0.002(4) 0.000
O18 0.045(5) 0.039(4) 0.044(5) 0.000 0.007(4) 0.000
O19 0.045(5) 0.039(4) 0.044(5) 0.000 0.007(4) 0.000
C1 0.068(4) 0.040(4) 0.040(4) 0.007(3) 0.023(3) 0.005(4)
C2 0.052(6) 0.024(5) 0.024(5) -0.009(5) 0.023(5) -0.005(5)
C2' 0.068(6) 0.051(6) 0.047(6) -0.003(6) 0.020(6) -0.001(6)
C3 0.062(4) 0.034(3) 0.036(3) 0.004(3) 0.025(3) 0.002(3)
C4 0.055(4) 0.037(4) 0.044(4) 0.001(3) 0.026(3) 0.004(3)
C5 0.071(4) 0.042(4) 0.048(4) -0.004(4) 0.029(4) 0.001(4)
C6 0.074(4) 0.044(4) 0.045(4) 0.001(3) 0.033(3) 0.001(4)
C7 0.063(4) 0.034(3) 0.037(3) 0.003(3) 0.026(3) 0.004(3)
C8 0.067(4) 0.036(4) 0.038(4) 0.004(3) 0.031(3) 0.004(3)
C9 0.061(4) 0.036(4) 0.037(4) 0.006(3) 0.032(3) 0.006(4)
C10 0.032(3) 0.019(3) 0.046(4) 0.005(3) 0.016(3) 0.000(3)
C11 0.034(5) 0.019(5) 0.077(6) 0.000 0.024(5) 0.000
C12 0.031(4) 0.018(3) 0.072(4) 0.005(3) 0.014(3) 0.000(3)
C13 0.032(4) 0.023(4) 0.105(5) 0.002(4) 0.012(4) -0.001(3)
C14 0.034(5) 0.021(5) 0.115(6) 0.000 0.008(5) 0.000
C15 0.040(6) 0.022(5) 0.149(8) 0.000 0.007(6) 0.000
C16 0.035(6) 0.052(6) 0.043(6) -0.002(5) 0.010(5) -0.002(5)
C17 0.059(7) 0.057(7) 0.056(7) 0.006(6) -0.005(6) -0.003(6)
C18 0.037(6) 0.069(7) 0.054(7) 0.000 0.013(5) 0.000
C19 0.063(7) 0.057(7) 0.061(7) 0.006(7) -0.008(7) 0.001(7)
C20 0.035(6) 0.032(6) 0.045(6) 0.000 0.013(6) 0.000
C21 0.042(11) 0.057(11) 0.057(11) 0.000 0.022(10) 0.000
C22 0.050(8) 0.050(8) 0.048(8) 0.000 0.016(7) 0.000

loop_
_atom_type_symbol
_atom_type_description
_atom_type_scat_dispersion_real
_atom_type_scat_dispersion_imag
_atom_type_scat_source
C C 0.0033 0.0016 'International Tables Vol C Tables 4.2.6.8 and 6.1.1.4'
H H 0.0000 0.0000 'International Tables Vol C Tables 4.2.6.8 and 6.1.1.4'
N N 0.0061 0.0033 'International Tables Vol C Tables 4.2.6.8 and 6.1.1.4'
O O 0.0106 0.0060 'International Tables Vol C Tables 4.2.6.8 and 6.1.1.4'
Dy Dy -0.1892 4.4098 'International Tables Vol C Tables 4.2.6.8 and 6.1.1.4'

loop_
_geom_angle_atom_site_label_1
_geom_angle_atom_site_label_2
_geom_angle_atom_site_label_3
_geom_angle
_geom_angle_site_symmetry_1
_geom_angle_site_symmetry_3
O8 Dy1 O3' 146.8(5) . .
O8 Dy1 O1 88.2(3) . .
O3' Dy1 O1 124.8(5) . .
O8 Dy1 O7 70.5(2) . .
O3' Dy1 O7 105.0(7) . .
O1 Dy1 O7 85.1(2) . .
O8 Dy1 O3 142.7(4) . 1_554
O3' Dy1 O3 20.4(6) . 1_554
O1 Dy1 O3 118.5(4) . 1_554
O7 Dy1 O3 85.3(4) . 1_554
O8 Dy1 O5 88.6(2) . .
O3' Dy1 O5 77.0(7) . .
O1 Dy1 O5 123.4(3) . .
O7 Dy1 O5 144.8(2) . .
O3 Dy1 O5 96.2(4) 1_554 .
O8 Dy1 O9 69.1(2) . .
O3' Dy1 O9 78.8(5) . .
O1 Dy1 O9 148.5(2) . .
O7 Dy1 O9 67.2(2) . .
O3 Dy1 O9 75.5(4) 1_554 .
O5 Dy1 O9 79.0(2) . .
O8 Dy1 O10 133.2(3) . .
O3' Dy1 O10 70.9(6) . .
O1 Dy1 O10 60.7(4) . .
O7 Dy1 O10 72.7(3) . .
O3 Dy1 O10 58.4(5) 1_554 .
O5 Dy1 O10 137.0(3) . .
O9 Dy1 O10 120.2(3) . .
O8 Dy1 O11 143.9(3) . .
O3' Dy1 O11 60.5(7) . .
O1 Dy1 O11 75.6(5) . .
O7 Dy1 O11 137.7(4) . .
O3 Dy1 O11 72.1(4) 1_554 .
O5 Dy1 O11 74.7(5) . .
O9 Dy1 O11 135.2(4) . .
O10 Dy1 O11 65.0(5) . .
O8 Dy1 O12 72.5(3) . .
O3' Dy1 O12 123.9(7) . .
O1 Dy1 O12 61.7(3) . .
O7 Dy1 O12 130.4(3) . .
O3 Dy1 O12 141.8(4) 1_554 .
O5 Dy1 O12 63.5(3) . .
O9 Dy1 O12 126.1(3) . .
O10 Dy1 O12 113.6(4) . .
O11 Dy1 O12 71.4(4) . .
O8 Dy1 O11 129.4(3) . 7_556
O3' Dy1 O11 74.3(7) . 7_556
O1 Dy1 O11 67.8(4) . 7_556
O7 Dy1 O11 143.5(4) . 7_556
O3 Dy1 O11 86.8(4) 1_554 7_556
O5 Dy1 O11 71.5(4) . 7_556
O9 Dy1 O11 143.7(4) . 7_556
O10 Dy1 O11 72.9(5) . 7_556
O11 Dy1 O11 14.7(6) . 7_556
O12 Dy1 O11 56.8(4) . 7_556
O8 Dy1 Dy2 37.30(15) . .
O3' Dy1 Dy2 141.3(7) . .
O1 Dy1 Dy2 72.4(2) . .
O7 Dy1 Dy2 37.53(15) . .
O3 Dy1 Dy2 122.6(3) 1_554 .
O5 Dy1 Dy2 125.66(16) . .
O9 Dy1 Dy2 76.36(14) . .
O10 Dy1 Dy2 97.0(3) . .
O11 Dy1 Dy2 148.0(4) . .
O12 Dy1 Dy2 94.7(3) . .
O11 Dy1 Dy2 138.7(4) 7_556 .
O8 Dy1 H12A 76(5) . .
O3' Dy1 H12A 129(5) . .
O1 Dy1 H12A 43.7(7) . .
O7 Dy1 H12A 119(4) . .
O3 Dy1 H12A 141(5) 1_554 .
O5 Dy1 H12A 80.9(14) . .
O9 Dy1 H12A 140(4) . .
O10 Dy1 H12A 98(2) . .
O11 Dy1 H12A 70(5) . .
O12 Dy1 H12A 18.0(7) . .
O11 Dy1 H12A 55(5) 7_556 .
Dy2 Dy1 H12A 88(5) . .
O2 Dy2 O2 112.3(4) 6_565 .
O2 Dy2 O14 75.7(2) 6_565 .
O2 Dy2 O14 75.7(2) . .
O2 Dy2 O13 75.6(3) 6_565 .
O2 Dy2 O13 75.6(3) . .
O14 Dy2 O13 127.3(4) . .
O2 Dy2 O7 144.2(2) 6_565 .
O2 Dy2 O7 81.6(2) . .
O14 Dy2 O7 76.4(2) . .
O13 Dy2 O7 139.9(2) . .
O2 Dy2 O7 81.6(2) 6_565 6_565
O2 Dy2 O7 144.2(2) . 6_565
O14 Dy2 O7 76.4(2) . 6_565
O13 Dy2 O7 139.9(2) . 6_565
O7 Dy2 O7 70.4(3) . 6_565
O2 Dy2 O8 82.1(2) 6_565 6_565
O2 Dy2 O8 143.8(2) . 6_565
O14 Dy2 O8 140.32(18) . 6_565
O13 Dy2 O8 76.4(3) . 6_565
O7 Dy2 O8 106.4(2) . 6_565
O7 Dy2 O8 68.1(2) 6_565 6_565
O2 Dy2 O8 143.8(2) 6_565 .
O2 Dy2 O8 82.1(2) . .
O14 Dy2 O8 140.32(18) . .
O13 Dy2 O8 76.4(3) . .
O7 Dy2 O8 68.1(2) . .
O7 Dy2 O8 106.4(2) 6_565 .
O8 Dy2 O8 69.4(3) 6_565 .
O2 Dy2 Dy1 179.2(2) 6_565 .
O2 Dy2 Dy1 67.28(18) . .
O14 Dy2 Dy1 104.75(12) . .
O13 Dy2 Dy1 103.56(17) . .
O7 Dy2 Dy1 36.54(15) . .
O7 Dy2 Dy1 99.15(15) 6_565 .
O8 Dy2 Dy1 97.92(14) 6_565 .
O8 Dy2 Dy1 35.67(14) . .
O2 Dy2 Dy1 67.28(18) 6_565 6_565
O2 Dy2 Dy1 179.2(2) . 6_565
O14 Dy2 Dy1 104.75(12) . 6_565
O13 Dy2 Dy1 103.56(17) . 6_565
O7 Dy2 Dy1 99.15(15) . 6_565
O7 Dy2 Dy1 36.54(15) 6_565 6_565
O8 Dy2 Dy1 35.67(14) 6_565 6_565
O8 Dy2 Dy1 97.92(14) . 6_565
Dy1 Dy2 Dy1 113.17(2) . 6_565
O2 Dy2 Dy4 119.40(19) 6_565 .
O2 Dy2 Dy4 119.40(19) . .
O14 Dy2 Dy4 144.6(2) . .
O13 Dy2 Dy4 88.2(3) . .
O7 Dy2 Dy4 74.82(14) . .
O7 Dy2 Dy4 74.82(14) 6_565 .
O8 Dy2 Dy4 37.36(14) 6_565 .
O8 Dy2 Dy4 37.36(14) . .
Dy1 Dy2 Dy4 60.622(10) . .
Dy1 Dy2 Dy4 60.622(10) 6_565 .
O2 Dy2 Dy3 118.83(18) 6_565 .
O2 Dy2 Dy3 118.83(18) . .
O14 Dy2 Dy3 86.2(2) . .
O13 Dy2 Dy3 146.5(3) . .
O7 Dy2 Dy3 37.23(15) . .
O7 Dy2 Dy3 37.23(15) 6_565 .
O8 Dy2 Dy3 76.21(14) 6_565 .
O8 Dy2 Dy3 76.21(14) . .
Dy1 Dy2 Dy3 61.927(11) . .
Dy1 Dy2 Dy3 61.927(11) 6_565 .
Dy4 Dy2 Dy3 58.327(16) . .
O2 Dy2 H13A 66.4(5) 6_565 .
O2 Dy2 H13A 66.4(5) . .
O14 Dy2 H13A 107.7(11) . .
O13 Dy2 H13A 19.6(11) . .
O7 Dy2 H13A 144.78(15) . .
O7 Dy2 H13A 144.78(15) 6_565 .
O8 Dy2 H13A 92.4(9) 6_565 .
O8 Dy2 H13A 92.4(9) . .
Dy1 Dy2 H13A 112.8(5) . .
Dy1 Dy2 H13A 112.8(4) 6_565 .
Dy4 Dy2 H13A 107.8(11) . .
Dy3 Dy2 H13A 166.1(11) . .
O17 Dy3 O4 79.9(2) . 6_564
O17 Dy3 O4 79.9(2) . 1_554
O4 Dy3 O4 114.6(4) 6_564 1_554
O17 Dy3 O9 140.18(17) . 6_565
O4 Dy3 O9 76.0(2) 6_564 6_565
O4 Dy3 O9 139.2(2) 1_554 6_565
O17 Dy3 O9 140.18(17) . .
O4 Dy3 O9 139.2(2) 6_564 .
O4 Dy3 O9 76.0(2) 1_554 .
O9 Dy3 O9 72.8(3) 6_565 .
O17 Dy3 O7 80.3(3) . 6_565
O4 Dy3 O7 84.2(2) 6_564 6_565
O4 Dy3 O7 149.6(2) 1_554 6_565
O9 Dy3 O7 66.2(2) 6_565 6_565
O9 Dy3 O7 106.1(2) . 6_565
O17 Dy3 O7 80.3(3) . .
O4 Dy3 O7 149.6(2) 6_564 .
O4 Dy3 O7 84.2(2) 1_554 .
O9 Dy3 O7 106.1(2) 6_565 .
O9 Dy3 O7 66.2(2) . .
O7 Dy3 O7 69.9(3) 6_565 .
O17 Dy3 O15 121.5(4) . .
O4 Dy3 O15 69.9(2) 6_564 .
O4 Dy3 O15 69.9(2) 1_554 .
O9 Dy3 O15 78.7(3) 6_565 .
O9 Dy3 O15 78.7(3) . .
O7 Dy3 O15 140.54(19) 6_565 .
O7 Dy3 O15 140.54(18) . .
O17 Dy3 Dy4 151.7(3) . .
O4 Dy3 Dy4 113.37(18) 6_564 .
O4 Dy3 Dy4 113.37(18) 1_554 .
O9 Dy3 Dy4 37.79(14) 6_565 .
O9 Dy3 Dy4 37.79(14) . .
O7 Dy3 Dy4 76.63(15) 6_565 .
O7 Dy3 Dy4 76.63(15) . .
O15 Dy3 Dy4 86.8(3) . .
O17 Dy3 Dy2 91.0(3) . .
O4 Dy3 Dy2 120.94(18) 6_564 .
O4 Dy3 Dy2 120.94(18) 1_554 .
O9 Dy3 Dy2 75.32(14) 6_565 .
O9 Dy3 Dy2 75.32(14) . .
O7 Dy3 Dy2 36.97(15) 6_565 .
O7 Dy3 Dy2 36.97(15) . .
O15 Dy3 Dy2 147.6(3) . .
Dy4 Dy3 Dy2 60.759(17) . .
O17 Dy3 Dy1 106.56(14) . 6_565
O4 Dy3 Dy1 68.76(18) 6_564 6_565
O4 Dy3 Dy1 173.39(18) 1_554 6_565
O9 Dy3 Dy1 34.72(14) 6_565 6_565
O9 Dy3 Dy1 97.73(14) . 6_565
O7 Dy3 Dy1 33.89(14) 6_565 6_565
O7 Dy3 Dy1 95.35(15) . 6_565
O15 Dy3 Dy1 107.11(14) . 6_565
Dy4 Dy3 Dy1 60.200(11) . 6_565
Dy2 Dy3 Dy1 58.389(10) . 6_565
O17 Dy3 Dy1 106.56(14) . .
O4 Dy3 Dy1 173.39(18) 6_564 .
O4 Dy3 Dy1 68.76(18) 1_554 .
O9 Dy3 Dy1 97.73(14) 6_565 .
O9 Dy3 Dy1 34.72(14) . .
O7 Dy3 Dy1 95.35(15) 6_565 .
O7 Dy3 Dy1 33.89(14) . .
O15 Dy3 Dy1 107.11(14) . .
Dy4 Dy3 Dy1 60.200(11) . .
Dy2 Dy3 Dy1 58.389(10) . .
Dy1 Dy3 Dy1 107.340(19) 6_565 .
O19 Dy4 O6 73.9(3) . 6_565
O19 Dy4 O6 73.9(3) . .
O6 Dy4 O6 114.3(3) 6_565 .
O19 Dy4 O9 141.8(2) . .
O6 Dy4 O9 142.3(2) 6_565 .
O6 Dy4 O9 77.6(2) . .
O19 Dy4 O9 141.8(2) . 6_565
O6 Dy4 O9 77.6(2) 6_565 6_565
O6 Dy4 O9 142.3(2) . 6_565
O9 Dy4 O9 73.6(3) . 6_565
O19 Dy4 O8 83.8(5) . 6_565
O6 Dy4 O8 82.9(2) 6_565 6_565
O6 Dy4 O8 145.8(2) . 6_565
O9 Dy4 O8 107.5(2) . 6_565
O9 Dy4 O8 67.8(2) 6_565 6_565
O19 Dy4 O8 83.8(5) . .
O6 Dy4 O8 145.8(2) 6_565 .
O6 Dy4 O8 82.9(2) . .
O9 Dy4 O8 67.8(2) . .
O9 Dy4 O8 107.5(2) 6_565 .
O8 Dy4 O8 68.9(3) 6_565 .
O19 Dy4 O16 116.2(7) . .
O6 Dy4 O16 72.8(2) 6_565 .
O6 Dy4 O16 72.8(2) . .
O9 Dy4 O16 77.8(3) . .
O9 Dy4 O16 77.8(3) 6_565 .
O8 Dy4 O16 141.34(19) 6_565 .
O8 Dy4 O16 141.34(19) . .
O19 Dy4 O18 14.1(6) . .
O6 Dy4 O18 81.1(3) 6_565 .
O6 Dy4 O18 81.1(3) . .
O9 Dy4 O18 136.5(3) . .
O9 Dy4 O18 136.5(2) 6_565 .
O8 Dy4 O18 72.3(4) 6_565 .
O8 Dy4 O18 72.3(4) . .
O16 Dy4 O18 130.3(5) . .
O19 Dy4 Dy3 158.1(6) . .
O6 Dy4 Dy3 115.54(17) 6_565 .
O6 Dy4 Dy3 115.54(17) . .
O9 Dy4 Dy3 38.21(14) . .
O9 Dy4 Dy3 38.21(14) 6_565 .
O8 Dy4 Dy3 78.18(14) 6_565 .
O8 Dy4 Dy3 78.18(14) . .
O16 Dy4 Dy3 85.7(3) . .
O18 Dy4 Dy3 144.0(4) . .
O19 Dy4 Dy2 97.2(6) . .
O6 Dy4 Dy2 119.84(17) 6_565 .
O6 Dy4 Dy2 119.84(17) . .
O9 Dy4 Dy2 75.65(14) . .
O9 Dy4 Dy2 75.65(14) 6_565 .
O8 Dy4 Dy2 37.11(14) 6_565 .
O8 Dy4 Dy2 37.11(14) . .
O16 Dy4 Dy2 146.6(3) . .
O18 Dy4 Dy2 83.1(4) . .
Dy3 Dy4 Dy2 60.914(18) . .
O19 Dy4 Dy1 108.0(3) . .
O6 Dy4 Dy1 177.80(17) 6_565 .
O6 Dy4 Dy1 67.58(16) . .
O9 Dy4 Dy1 36.15(15) . .
O9 Dy4 Dy1 100.23(14) 6_565 .
O8 Dy4 Dy1 96.15(14) 6_565 .
O8 Dy4 Dy1 34.60(14) . .
O16 Dy4 Dy1 107.04(16) . .
O18 Dy4 Dy1 100.5(2) . .
Dy3 Dy4 Dy1 62.288(12) . .
Dy2 Dy4 Dy1 59.099(11) . .
C9 N1 N2 104.8(9) . .
N3 N2 N1 109.0(9) . .
N2 N3 N4 109.7(9) . .
C9 N4 N3 104.3(9) . .
N6 N5 C15 105.5(11) . .
N5 N6 N6 108.2(9) . 2_656
N7 N7 C16 91.6(11) 6_565 6_565
N7 N7 C16 47.9(5) 6_565 .
C16 N7 C16 43.7(13) 6_565 .
N7 N7 C18 72.9(4) 6_565 .
C16 N7 C18 160.6(17) 6_565 .
C16 N7 C18 119.7(9) . .
N7 N7 C19 155.9(12) 6_565 .
C16 N7 C19 73.6(14) 6_565 .
C16 N7 C19 114.9(11) . .
C18 N7 C19 116.6(10) . .
N7 N7 C17 151.7(9) 6_565 6_565
C16 N7 C17 70.1(11) 6_565 6_565
C16 N7 C17 110.8(11) . 6_565
C18 N7 C17 128.6(10) . 6_565
C19 N7 C17 39.4(13) . 6_565
C20 N8 C22 127.7(15) . .
C20 N8 C22 124.4(16) . 5_667
C22 N8 C22 107.9(15) . 5_667
C1 O1 Dy1 132.4(7) . .
C1 O2 Dy2 142.7(7) . .
C2 O3 Dy1 137.0(12) . 1_556
C2 O4 Dy3 135.5(10) . 1_556
C10 O5 Dy1 132.7(6) . .
C10 O6 Dy4 142.9(6) . .
Dy1 O7 Dy2 105.9(2) . .
Dy1 O7 Dy3 111.1(2) . .
Dy2 O7 Dy3 105.8(2) . .
Dy1 O7 H7A 111.3 . .
Dy2 O7 H7A 111.3 . .
Dy3 O7 H7A 111.3 . .
Dy1 O8 Dy2 107.0(2) . .
Dy1 O8 Dy4 109.0(2) . .
Dy2 O8 Dy4 105.5(2) . .
Dy1 O8 H8B 111.7 . .
Dy2 O8 H8B 111.7 . .
Dy4 O8 H8B 111.7 . .
Dy4 O9 Dy3 104.0(2) . .
Dy4 O9 Dy1 108.2(2) . .
Dy3 O9 Dy1 110.6(2) . .
Dy4 O9 H9A 111.3 . .
Dy3 O9 H9A 111.3 . .
Dy1 O9 H9A 111.3 . .
O11 O11 Dy1 101(3) 7_556 .
O11 O11 Dy1 64(3) 7_556 7_556
Dy1 O11 Dy1 165.3(6) . 7_556
Dy1 O12 H12A 65(10) . .
Dy2 O13 H13A 91(10) . .
Dy2 O13 H13C 159(10) . .
H13A O13 H13C 109.8(17) . .
Dy2 O14 H14A 100(10) . .
Dy3 O15 H15A 113(10) . .
Dy4 O16 H16A 117(10) . .
C16 O17 C16 43.9(11) 6_565 .
C16 O17 Dy3 156.2(7) 6_565 .
C16 O17 Dy3 156.2(7) . .
C20 O18 Dy4 133.7(13) . .
O2 C1 O1 123.3(10) . .
O2 C1 C3 118.8(10) . .
O1 C1 C3 117.8(9) . .
O3 C2 O4 124.4(15) . .
O3 C2 C5 121.8(15) . .
O4 C2 C5 113.8(14) . .
C8 C3 C4 119.0(9) . .
C8 C3 C1 122.1(9) . .
C4 C3 C1 118.7(9) . .
C5 C4 C3 120.7(10) . .
C5 C4 H4A 119.7 . .
C3 C4 H4A 119.7 . .
C6 C5 C4 119.2(10) . .
C6 C5 C2 119.0(11) . .
C4 C5 C2 121.4(11) . .
C5 C6 C7 121.5(10) . .
C5 C6 H6A 119.3 . .
C7 C6 H6A 119.3 . .
C8 C7 C6 118.1(10) . .
C8 C7 C9 122.7(9) . .
C6 C7 C9 118.9(9) . .
C7 C8 C3 121.4(9) . .
C7 C8 H8A 119.3 . .
C3 C8 H8A 119.3 . .
N1 C9 N4 112.1(9) . .
N1 C9 C7 124.2(9) . .
N4 C9 C7 123.6(9) . .
O6 C10 O5 125.0(8) . .
O6 C10 C12 116.7(8) . .
O5 C10 C12 118.3(8) . .
C12 C11 C12 121.3(12) . 2_656
C12 C11 H11A 119.3 . .
C12 C11 H11A 119.3 2_656 .
C13 C12 C11 119.4(10) . .
C13 C12 C10 120.5(9) . .
C11 C12 C10 120.0(8) . .
C12 C13 C14 119.1(10) . .
C12 C13 H13B 120.4 . .
C14 C13 H13B 120.4 . .
C13 C14 C13 121.5(13) . 2_656
C13 C14 C15 119.3(7) . .
C13 C14 C15 119.3(7) 2_656 .
N5 C15 N5 111.4(14) . 2_656
N5 C15 C14 124.3(7) . .
N5 C15 C14 124.3(7) 2_656 .
C16 C16 N7 88.4(11) 6_565 6_565
C16 C16 O17 68.1(5) 6_565 .
N7 C16 O17 151.5(18) 6_565 .
C16 C16 N7 47.9(5) 6_565 .
N7 C16 N7 40.6(12) 6_565 .
O17 C16 N7 114.1(10) . .
C16 C16 C17 150.4(11) 6_565 .
N7 C16 C17 71.4(14) 6_565 .
O17 C16 C17 122.4(12) . .
N7 C16 C17 109.2(10) . .
C16 C16 C19 149.8(9) 6_565 6_565
N7 C16 C19 68.0(11) 6_565 6_565
O17 C16 C19 139.3(11) . 6_565
N7 C16 C19 106.5(10) . 6_565
C17 C16 C19 38.8(13) . 6_565
C19 C17 C16 72.5(16) 6_565 .
C19 C17 N7 68.9(12) 6_565 6_565
C16 C17 N7 38.5(5) . 6_565
N7 C18 N7 34.3(9) . 6_565
C17 C19 N7 71.8(16) 6_565 .
C17 C19 C16 68.7(12) 6_565 6_565
N7 C19 C16 38.4(5) . 6_565
O18 C20 N8 120.6(12) . .
O18 C20 C21 122.8(12) . .
N8 C20 C21 116.7(12) . .
N8 C22 N8 72.1(15) . 5_667

loop_
_geom_bond_atom_site_label_1
_geom_bond_atom_site_label_2
_geom_bond_distance
_geom_bond_site_symmetry_2
Dy1 O8 2.305(6) .
Dy1 O3' 2.310(19) .
Dy1 O1 2.325(8) .
Dy1 O7 2.341(6) .
Dy1 O3 2.354(14) 1_554
Dy1 O5 2.362(6) .
Dy1 O9 2.384(6) .
Dy1 O10 2.495(11) .
Dy1 O11 2.572(18) .
Dy1 O12 2.742(11) .
Dy1 O11 2.809(17) 7_556
Dy1 Dy2 3.7803(6) .
Dy1 H12A 2.5(2) .
Dy2 O2 2.312(7) 6_565
Dy2 O2 2.312(7) .
Dy2 O14 2.373(9) .
Dy2 O13 2.375(10) .
Dy2 O7 2.395(6) .
Dy2 O7 2.395(6) 6_565
Dy2 O8 2.396(6) 6_565
Dy2 O8 2.396(6) .
Dy2 Dy1 3.7803(6) 6_565
Dy2 Dy4 3.8261(9) .
Dy2 Dy3 3.8319(9) .
Dy2 H13A 2.53(14) .
Dy3 O17 2.318(8) .
Dy3 O4 2.369(7) 6_564
Dy3 O4 2.369(7) 1_554
Dy3 O9 2.379(6) 6_565
Dy3 O9 2.379(6) .
Dy3 O7 2.410(6) 6_565
Dy3 O7 2.410(6) .
Dy3 O15 2.457(10) .
Dy3 Dy4 3.7318(9) .
Dy3 Dy1 3.9167(6) 6_565
Dy4 O19 2.26(2) .
Dy4 O6 2.304(6) 6_565
Dy4 O6 2.304(6) .
Dy4 O9 2.357(6) .
Dy4 O9 2.357(6) 6_565
Dy4 O8 2.410(6) 6_565
Dy4 O8 2.410(6) .
Dy4 O16 2.447(11) .
Dy4 O18 2.449(17) .
N1 C9 1.316(13) .
N1 N2 1.347(13) .
N2 N3 1.309(13) .
N3 N4 1.338(13) .
N4 C9 1.335(13) .
N5 N6 1.320(8) .
N5 C15 1.324(14) .
N6 N6 1.35(3) 2_656
N7 N7 0.87(2) 6_565
N7 C16 0.994(10) 6_565
N7 C16 1.340(8) .
N7 C18 1.480(8) .
N7 C19 1.485(8) .
N7 C17 1.51(2) 6_565
N8 C20 1.304(8) .
N8 C22 1.462(9) .
N8 C22 1.82(4) 5_667
O1 C1 1.253(13) .
O2 C1 1.234(12) .
O3 C2 1.23(2) .
O3 Dy1 2.354(14) 1_556
O4 C2 1.265(19) .
O4 Dy3 2.369(7) 1_556
O5 C10 1.263(11) .
O6 C10 1.240(11) .
O7 H7A 0.9800 .
O8 H8B 0.9800 .
O9 H9A 0.9800 .
O11 O11 0.73(3) 7_556
O11 Dy1 2.809(17) 7_556
O12 H12A 0.854(10) .
O13 H13A 0.849(10) .
O13 H13C 0.849(10) .
O14 H14A 0.850(9) .
O15 H15A 0.7(2) .
O16 H16A 0.7(2) .
O17 C16 1.239(8) 6_565
O17 C16 1.239(8) .
O18 C20 1.225(9) .
C1 C3 1.481(14) .
C2 C5 1.522(19) .
C3 C8 1.390(14) .
C3 C4 1.399(14) .
C4 C5 1.383(15) .
C4 H4A 0.9300 .
C5 C6 1.376(16) .
C6 C7 1.410(14) .
C6 H6A 0.9300 .
C7 C8 1.381(14) .
C7 C9 1.462(14) .
C8 H8A 0.9300 .
C10 C12 1.505(12) .
C11 C12 1.384(11) .
C11 C12 1.384(11) 2_656
C11 H11A 0.9300 .
C12 C13 1.375(13) .
C13 C14 1.386(12) .
C13 H13B 0.9300 .
C14 C13 1.386(12) 2_656
C14 C15 1.48(2) .
C15 N5 1.324(14) 2_656
C16 C16 0.93(2) 6_565
C16 N7 0.994(10) 6_565
C16 C17 1.500(9) .
C16 C19 1.54(2) 6_565
C17 C19 1.01(3) 6_565
C17 N7 1.51(2) 6_565
C18 N7 1.480(8) 6_565
C19 C17 1.01(3) 6_565
C19 C16 1.54(2) 6_565
C20 C21 1.487(8) .
C22 N8 1.82(4) 5_667

loop_
_platon_squeeze_void_nr
_platon_squeeze_void_average_x
_platon_squeeze_void_average_y
_platon_squeeze_void_average_z
_platon_squeeze_void_volume
_platon_squeeze_void_count_electrons
_platon_squeeze_void_content
1 0.000 0.201 0.000 190 32 ' '
2 0.000 0.799 0.000 190 32 ' '
3 0.500 0.299 0.000 190 32 ' '
4 0.500 0.701 0.000 190 32 ' '
